data_7135297
loop_
_publ_author_name
'Shoji, Taku'
'Ariga, Yukino'
'Ito, Daichi'
'Ito, Fuyuki'
'Hamasaki, Atom'
'Mori, Shigeki'
'Okujima, Tetsuo'
'Sekiguchi, Ryuta'
'Ito, Shunji'

_publ_section_title
;
 Azulenes exhibiting solid-state fluorescence: synthesis and photophysics
 of 2-aryl-6-pyrrolidinylazulenes.
;
_journal_issue 98
_journal_name_full 'Chemical communications (Cambridge, England)'
_journal_page_first 19481
_journal_page_last 19484
_journal_paper_doi 10.1039/d5cc05926g
_journal_volume 61
_journal_year 2025
_chemical_formula_moiety 'C26 H21 N S, 0.25(C H Cl3)'
_chemical_formula_sum 'C26.25 H21.25 Cl0.75 N S'
_chemical_formula_weight 409.34
_space_group_crystal_system triclinic
_space_group_IT_number 2
_space_group_name_Hall '-P 1'
_space_group_name_H-M_alt 'P -1'
_atom_sites_solution_hydrogens geom
_atom_sites_solution_primary dual
_audit_creation_date 2022-01-31
_audit_creation_method
;
Olex2 1.5
(compiled 2021.12.09 svn.r5202d8cf for OlexSys, GUI svn.r6439)
;
_audit_update_record
;
2022-01-31 deposited with the CCDC.	2025-11-12 downloaded from the CCDC.
;
_cell_angle_alpha 101.038(3)
_cell_angle_beta 95.116(3)
_cell_angle_gamma 97.429(3)
_cell_formula_units_Z 4
_cell_length_a 9.4521(4)
_cell_length_b 14.7452(6)
_cell_length_c 14.7989(5)
_cell_measurement_reflns_used 20798
_cell_measurement_temperature 100
_cell_measurement_theta_max 30.8480
_cell_measurement_theta_min 1.7790
_cell_volume 1993.62(14)
_computing_cell_refinement 'CrysAlisPro 1.171.41.93a (Rigaku OD, 2020)'
_computing_data_collection 'CrystalClear-SM Expert 2.1 b46 (Rigaku, 2016)'
_computing_data_reduction 'CrysAlisPro 1.171.41.93a (Rigaku OD, 2020)'
_computing_molecular_graphics 'Olex2 1.5 (Dolomanov et al., 2009)'
_computing_publication_material 'Olex2 1.5 (Dolomanov et al., 2009)'
_computing_structure_refinement 'SHELXL-2018/3 (Sheldrick, 2018)'
_computing_structure_solution 'SHELXT 2018/2 (Sheldrick, 2018)'
_diffrn_ambient_temperature 100
_diffrn_detector CCD
_diffrn_detector_area_resol_mean 7.111
_diffrn_detector_type 'Rigaku Saturn724+ area detector'
_diffrn_measured_fraction_theta_full 1.000
_diffrn_measured_fraction_theta_max 0.888
_diffrn_measurement_details
;
List of Runs (angles in degrees, time in seconds):

  # Type    Start    End  Width  t~exp~   \w     \q     \k     \f   Frames
#--------------------------------------------------------------------------
  1  \w   -105.00  75.00   0.50    1.00    --  -15.00  45.00   0.00  360
  2  \w   -105.00  75.00   0.50    1.00    --  -15.00  45.00  90.00  360
  3  \w   -105.00  75.00   0.50    1.00    --  -15.00  45.00 180.00  360
  4  \w   -105.00  75.00   0.50    1.00    --  -15.00  45.00 270.00  360
;
_diffrn_measurement_device 'AFC11 SATURN724+ Right'
_diffrn_measurement_device_type 'Rigaku Varimax with Saturn'
_diffrn_measurement_method '\w scans'
_diffrn_orient_matrix_type 'CrysAlisPro convention (1999,Acta A55,543-557)'
_diffrn_orient_matrix_UB_11 0.0467053000
_diffrn_orient_matrix_UB_12 0.0177910000
_diffrn_orient_matrix_UB_13 -0.0295343000
_diffrn_orient_matrix_UB_21 -0.0341084000
_diffrn_orient_matrix_UB_22 -0.0354563000
_diffrn_orient_matrix_UB_23 -0.0378509000
_diffrn_orient_matrix_UB_31 -0.0496161000
_diffrn_orient_matrix_UB_32 0.0297226000
_diffrn_orient_matrix_UB_33 -0.0106208000
_diffrn_radiation_collimation 0.3
_diffrn_radiation_monochromator 'multi-layer mirror optics'
_diffrn_radiation_probe x-ray
_diffrn_radiation_type 'Mo K\a'
_diffrn_radiation_wavelength 0.71073
_diffrn_reflns_av_R_equivalents 0.0651
_diffrn_reflns_av_unetI/netI 0.0722
_diffrn_reflns_Laue_measured_fraction_full 1.000
_diffrn_reflns_Laue_measured_fraction_max 0.888
_diffrn_reflns_limit_h_max 13
_diffrn_reflns_limit_h_min -13
_diffrn_reflns_limit_k_max 19
_diffrn_reflns_limit_k_min -20
_diffrn_reflns_limit_l_max 20
_diffrn_reflns_limit_l_min -21
_diffrn_reflns_number 41468
_diffrn_reflns_point_group_measured_fraction_full 1.000
_diffrn_reflns_point_group_measured_fraction_max 0.888
_diffrn_reflns_theta_full 25.242
_diffrn_reflns_theta_max 30.833
_diffrn_reflns_theta_min 1.787
_diffrn_source 'rotating anode X-ray generator'
_diffrn_source_current 24.0
_diffrn_source_power 1.2
_diffrn_source_target Mo
_diffrn_source_type 'MicroMax 007'
_diffrn_source_voltage 50.0
_exptl_absorpt_coefficient_mu 0.276
_exptl_absorpt_correction_T_max 1.00000
_exptl_absorpt_correction_T_min 0.91252
_exptl_absorpt_correction_type multi-scan
_exptl_absorpt_process_details
;
CrysAlisPro 1.171.41.93a (Rigaku Oxford Diffraction, 2020)
Empirical absorption correction using spherical harmonics,
 implemented in SCALE3 ABSPACK scaling algorithm.
;
_exptl_crystal_colour orange
_exptl_crystal_colour_primary orange
_exptl_crystal_density_diffrn 1.364
_exptl_crystal_density_method 'not measured'
_exptl_crystal_description plate
_exptl_crystal_F_000 858
_exptl_crystal_size_max 0.21
_exptl_crystal_size_mid 0.12
_exptl_crystal_size_min 0.02
_refine_diff_density_max 0.350
_refine_diff_density_min -0.457
_refine_diff_density_rms 0.070
_refine_ls_extinction_method none
_refine_ls_goodness_of_fit_ref 1.031
_refine_ls_hydrogen_treatment constr
_refine_ls_matrix_type full
_refine_ls_number_parameters 560
_refine_ls_number_reflns 11137
_refine_ls_number_restraints 63
_refine_ls_restrained_S_all 1.035
_refine_ls_R_factor_all 0.0942
_refine_ls_R_factor_gt 0.0600
_refine_ls_shift/su_max 0.001
_refine_ls_shift/su_mean 0.000
_refine_ls_structure_factor_coef Fsqd
_refine_ls_weighting_details 'w=1/[\s^2^(Fo^2^)+(0.0501P)^2^+1.0567P] where P=(Fo^2^+2Fc^2^)/3'
_refine_ls_weighting_scheme calc
_refine_ls_wR_factor_gt 0.1223
_refine_ls_wR_factor_ref 0.1383
_reflns_Friedel_coverage 0.000
_reflns_number_gt 7793
_reflns_number_total 11137
_reflns_threshold_expression 'I > 2\s(I)'
_cod_data_source_file d5cc05926g2.cif
_cod_data_source_block shoji_autored
_cod_database_code 7135297
_shelx_shelxl_version_number 2018/3
_chemical_oxdiff_formula S1N1C26H21
_shelx_space_group_comment
;
The symmetry employed for this shelxl refinement is uniquely defined
by the following loop, which should always be used as a source of
symmetry information in preference to the above space-group names.
They are only intended as comments.
;
_shelx_estimated_absorpt_t_max 0.995
_shelx_estimated_absorpt_t_min 0.944
_olex2_refinement_description
;
1. Fixed Uiso
 At 1.2 times of:
  All C(H) groups, All C(H,H) groups
2. Shared sites
{C49, C149}
{C52, C152}
3. Restrained distances
 Cl1-C53 = Cl2-C53 = Cl3-C53
 1.79 with sigma of 0.02
 Cl1-Cl2 = Cl2-Cl3 = Cl3-Cl1
 2.85 with sigma of 0.04
4. Uiso/Uaniso restraints and constraints
Cl1 \\sim Cl2 \\sim Cl3 \\sim C53: within 2A with sigma of 0.04 and sigma for
terminal atoms of 0.08 within 2A
Uanis(Cl1) \\sim Ueq, Uanis(Cl2) \\sim Ueq, Uanis(Cl3) \\sim Ueq, Uanis(C53)
\\sim Ueq: with sigma of 0.05 and sigma for terminal atoms of 0.1
Uanis(C49) = Uanis(C149)
Uanis(C52) = Uanis(C152)
5. Rigid body (RIGU) restrains
 Cl1, Cl2, Cl3, C53
 with sigma for 1-2 distances of 0.004 and sigma for 1-3 distances of 0.004
6. Others
 Sof(C149)=Sof(H14A)=Sof(H14B)=Sof(C150)=Sof(H15A)=Sof(H15B)=Sof(C151)=
 Sof(H15C)=Sof(H15D)=Sof(C152)=Sof(H15E)=Sof(H15F)=1-FVAR(1)
 Sof(C49)=Sof(H49A)=Sof(H49B)=Sof(C50)=Sof(H50A)=Sof(H50B)=Sof(C51)=Sof(H51A)=
 Sof(H51B)=Sof(C52)=Sof(H52A)=Sof(H52B)=FVAR(1)
 Fixed Sof: Cl1(0.5) Cl2(0.5) Cl3(0.5) C53(0.5) H53(0.5)
7.a Ternary CH refined with riding coordinates:
 C53(H53)
7.b Secondary CH2 refined with riding coordinates:
 C23(H23A,H23B), C24(H24A,H24B), C25(H25A,H25B), C26(H26A,H26B), C49(H49A,
 H49B), C50(H50A,H50B), C51(H51A,H51B), C52(H52A,H52B), C149(H14A,H14B),
 C150(H15A,H15B), C151(H15C,H15D), C152(H15E,H15F)
7.c Aromatic/amide H refined with riding coordinates:
 C1(H1), C3(H3), C5(H5), C6(H6), C8(H8), C9(H9), C12(H12), C13(H13), C14(H14),
 C17(H17), C18(H18), C19(H19), C20(H20), C27(H27), C29(H29), C31(H31), C32(H32),
  C34(H34), C35(H35), C38(H38), C39(H39), C40(H40), C43(H43), C44(H44),
 C45(H45), C46(H46)
;
_olex2_submission_special_instructions 'No special instructions were received'
_oxdiff_exptl_absorpt_empirical_details
;
Empirical correction (ABSPACK) includes:
- Absorption correction using spherical harmonics
- Frame scaling
- Detector area scaling
;
_oxdiff_exptl_absorpt_empirical_full_max 1.201
_oxdiff_exptl_absorpt_empirical_full_min 0.740

loop_
_space_group_symop_operation_xyz
'x, y, z'
'-x, -y, -z'

loop_
_atom_site_label
_atom_site_type_symbol
_atom_site_fract_x
_atom_site_fract_y
_atom_site_fract_z
_atom_site_U_iso_or_equiv
_atom_site_adp_type
_atom_site_occupancy
_atom_site_site_symmetry_order
_atom_site_calc_flag
_atom_site_refinement_flags_posn
_atom_site_refinement_flags_adp
_atom_site_refinement_flags_occupancy
_atom_site_disorder_assembly
_atom_site_disorder_group
S1 S 0.50993(5) 0.03169(4) 0.37780(3) 0.01965(12) Uani 1 1 d . . . . .
N1 N 0.72347(18) 0.63137(12) 0.66836(12) 0.0240(4) Uani 1 1 d . . . . .
C1 C 0.5522(2) 0.25785(14) 0.42224(14) 0.0213(4) Uani 1 1 d . . . . .
H1 H 0.476574 0.215110 0.435488 0.026 Uiso 1 1 calc R U . . .
C2 C 0.6328(2) 0.24095(14) 0.34663(14) 0.0208(4) Uani 1 1 d . . . . .
C3 C 0.7352(2) 0.32114(15) 0.35232(15) 0.0230(4) Uani 1 1 d . . . . .
H3 H 0.803478 0.328644 0.309934 0.028 Uiso 1 1 calc R U . . .
C4 C 0.7198(2) 0.38746(15) 0.43014(15) 0.0219(4) Uani 1 1 d . . . . .
C5 C 0.8059(2) 0.47553(15) 0.45997(15) 0.0247(5) Uani 1 1 d . . . . .
H5 H 0.879400 0.488025 0.422316 0.030 Uiso 1 1 calc R U . . .
C6 C 0.8011(2) 0.54573(15) 0.53385(16) 0.0257(5) Uani 1 1 d . . . . .
H6 H 0.872869 0.598720 0.540321 0.031 Uiso 1 1 calc R U . . .
C7 C 0.7049(2) 0.55182(14) 0.60294(15) 0.0218(4) Uani 1 1 d . . . . .
C8 C 0.5886(2) 0.48083(14) 0.60765(14) 0.0218(4) Uani 1 1 d . . . . .
H8 H 0.532123 0.496279 0.656747 0.026 Uiso 1 1 calc R U . . .
C9 C 0.5465(2) 0.39401(14) 0.55216(14) 0.0219(4) Uani 1 1 d . . . . .
H9 H 0.465380 0.359004 0.569437 0.026 Uiso 1 1 calc R U . . .
C10 C 0.6018(2) 0.34809(14) 0.47478(14) 0.0207(4) Uani 1 1 d . . . . .
C11 C 0.6145(2) 0.15915(15) 0.27041(14) 0.0220(4) Uani 1 1 d . . . . .
C12 C 0.6546(3) 0.16983(17) 0.18368(15) 0.0318(5) Uani 1 1 d . . . . .
H12 H 0.692234 0.230384 0.175822 0.038 Uiso 1 1 calc R U . . .
C13 C 0.6413(3) 0.09540(19) 0.10910(16) 0.0432(7) Uani 1 1 d . . . . .
H13 H 0.670010 0.105879 0.051600 0.052 Uiso 1 1 calc R U . . .
C14 C 0.5868(3) 0.00619(18) 0.11702(16) 0.0412(7) Uani 1 1 d . . . . .
H14 H 0.577833 -0.044525 0.065441 0.049 Uiso 1 1 calc R U . . .
C15 C 0.5453(2) -0.00850(16) 0.20155(14) 0.0263(5) Uani 1 1 d . . . . .
C16 C 0.4880(2) -0.09612(15) 0.22458(14) 0.0249(5) Uani 1 1 d . . . . .
C17 C 0.4552(3) -0.18451(17) 0.16798(16) 0.0331(5) Uani 1 1 d . . . . .
H17 H 0.474132 -0.193812 0.105146 0.040 Uiso 1 1 calc R U . . .
C18 C 0.3952(2) -0.25890(16) 0.20320(16) 0.0318(5) Uani 1 1 d . . . . .
H18 H 0.372311 -0.319268 0.164275 0.038 Uiso 1 1 calc R U . . .
C19 C 0.3678(2) -0.24602(15) 0.29545(15) 0.0254(5) Uani 1 1 d . . . . .
H19 H 0.325204 -0.297638 0.318502 0.031 Uiso 1 1 calc R U . . .
C20 C 0.4019(2) -0.15921(15) 0.35383(15) 0.0222(4) Uani 1 1 d . . . . .
H20 H 0.384089 -0.150642 0.416851 0.027 Uiso 1 1 calc R U . . .
C21 C 0.4630(2) -0.08450(14) 0.31792(14) 0.0195(4) Uani 1 1 d . . . . .
C22 C 0.5593(2) 0.06748(14) 0.27705(14) 0.0206(4) Uani 1 1 d . . . . .
C23 C 0.8285(2) 0.71424(15) 0.66738(17) 0.0305(5) Uani 1 1 d . . . . .
H23A H 0.820915 0.731348 0.605808 0.037 Uiso 1 1 calc R U . . .
H23B H 0.927807 0.703035 0.683383 0.037 Uiso 1 1 calc R U . . .
C24 C 0.7867(3) 0.79014(16) 0.74096(16) 0.0323(5) Uani 1 1 d . . . . .
H24A H 0.871878 0.835739 0.771135 0.039 Uiso 1 1 calc R U . . .
H24B H 0.715092 0.823709 0.713755 0.039 Uiso 1 1 calc R U . . .
C25 C 0.7230(3) 0.73661(15) 0.80954(16) 0.0312(5) Uani 1 1 d . . . . .
H25A H 0.657399 0.772218 0.845508 0.037 Uiso 1 1 calc R U . . .
H25B H 0.799466 0.722974 0.853000 0.037 Uiso 1 1 calc R U . . .
C26 C 0.6415(2) 0.64694(15) 0.74809(15) 0.0246(5) Uani 1 1 d . . . . .
H26A H 0.639471 0.594242 0.780795 0.030 Uiso 1 1 calc R U . . .
H26B H 0.541659 0.654674 0.728460 0.030 Uiso 1 1 calc R U . . .
S2 S 0.87455(5) 0.46836(4) 0.82773(3) 0.02117(12) Uani 1 1 d . . . . .
N2 N 1.01548(18) 0.02666(12) 0.36733(11) 0.0213(4) Uani 1 1 d . . . . .
C27 C 1.2305(2) 0.33537(15) 0.68923(14) 0.0227(4) Uani 1 1 d . . . . .
H27 H 1.325511 0.340490 0.718685 0.027 Uiso 1 1 calc R U . . .
C28 C 1.1322(2) 0.39728(14) 0.71436(14) 0.0207(4) Uani 1 1 d . . . . .
C29 C 1.0035(2) 0.36550(14) 0.65399(14) 0.0210(4) Uani 1 1 d . . . . .
H29 H 0.919136 0.394237 0.655676 0.025 Uiso 1 1 calc R U . . .
C30 C 1.0206(2) 0.28479(14) 0.59136(13) 0.0190(4) Uani 1 1 d . . . . .
C31 C 0.9171(2) 0.23216(14) 0.52115(14) 0.0206(4) Uani 1 1 d . . . . .
H31 H 0.828116 0.255461 0.517241 0.025 Uiso 1 1 calc R U . . .
C32 C 0.9224(2) 0.15210(14) 0.45659(14) 0.0213(4) Uani 1 1 d . . . . .
H32 H 0.836085 0.128478 0.416340 0.026 Uiso 1 1 calc R U . . .
C33 C 1.0369(2) 0.09928(14) 0.44076(14) 0.0202(4) Uani 1 1 d . . . . .
C34 C 1.1731(2) 0.11760(15) 0.49646(14) 0.0226(4) Uani 1 1 d . . . . .
H34 H 1.236244 0.073683 0.479655 0.027 Uiso 1 1 calc R U . . .
C35 C 1.2266(2) 0.18908(15) 0.57064(14) 0.0225(4) Uani 1 1 d . . . . .
H35 H 1.320953 0.186240 0.596888 0.027 Uiso 1 1 calc R U . . .
C36 C 1.1660(2) 0.26529(14) 0.61414(13) 0.0203(4) Uani 1 1 d . . . . .
C37 C 1.1626(2) 0.48027(14) 0.78963(14) 0.0209(4) Uani 1 1 d . . . . .
C38 C 1.3026(2) 0.52810(15) 0.81507(15) 0.0247(5) Uani 1 1 d . . . . .
H38 H 1.377181 0.507163 0.781277 0.030 Uiso 1 1 calc R U . . .
C39 C 1.3365(2) 0.60515(15) 0.88803(15) 0.0274(5) Uani 1 1 d . . . . .
H39 H 1.432886 0.635899 0.902551 0.033 Uiso 1 1 calc R U . . .
C40 C 1.2320(2) 0.63748(14) 0.93957(15) 0.0264(5) Uani 1 1 d . . . . .
H40 H 1.256011 0.689837 0.989655 0.032 Uiso 1 1 calc R U . . .
C41 C 1.0901(2) 0.59227(14) 0.91721(14) 0.0218(4) Uani 1 1 d . . . . .
C42 C 0.9657(2) 0.61202(14) 0.96408(14) 0.0221(4) Uani 1 1 d . . . . .
C43 C 0.9557(3) 0.68075(15) 1.04201(15) 0.0278(5) Uani 1 1 d . . . . .
H43 H 1.038411 0.723311 1.071368 0.033 Uiso 1 1 calc R U . . .
C44 C 0.8260(3) 0.68632(16) 1.07572(16) 0.0314(5) Uani 1 1 d . . . . .
H44 H 0.819505 0.732922 1.128639 0.038 Uiso 1 1 calc R U . . .
C45 C 0.7031(3) 0.62440(15) 1.03333(15) 0.0296(5) Uani 1 1 d . . . . .
H45 H 0.613948 0.629803 1.057333 0.035 Uiso 1 1 calc R U . . .
C46 C 0.7099(2) 0.55541(14) 0.95687(14) 0.0243(5) Uani 1 1 d . . . . .
H46 H 0.626546 0.513077 0.928217 0.029 Uiso 1 1 calc R U . . .
C47 C 0.8411(2) 0.54931(14) 0.92287(14) 0.0213(4) Uani 1 1 d . . . . .
C48 C 1.0572(2) 0.51564(14) 0.84191(14) 0.0203(4) Uani 1 1 d . . . . .
C49 C 1.1223(2) -0.03392(15) 0.34005(15) 0.0263(5) Uani 0.737(12) 1 d . . P A 1
H49A H 1.159229 -0.059796 0.392950 0.032 Uiso 0.737(12) 1 calc R U P A 1
H49B H 1.204083 0.001197 0.317838 0.032 Uiso 0.737(12) 1 calc R U P A 1
C50 C 1.0427(4) -0.1118(3) 0.2623(3) 0.0258(9) Uani 0.737(12) 1 d . . P A 1
H50A H 0.995640 -0.164372 0.286964 0.031 Uiso 0.737(12) 1 calc R U P A 1
H50B H 1.107821 -0.135401 0.217525 0.031 Uiso 0.737(12) 1 calc R U P A 1
C51 C 0.9314(5) -0.0608(4) 0.2181(3) 0.0277(10) Uani 0.737(12) 1 d . . P A 1
H51A H 0.974830 -0.024182 0.175389 0.033 Uiso 0.737(12) 1 calc R U P A 1
H51B H 0.848487 -0.105788 0.183459 0.033 Uiso 0.737(12) 1 calc R U P A 1
C52 C 0.8856(2) 0.00307(15) 0.30040(14) 0.0242(5) Uani 0.737(12) 1 d . . P A 1
H52A H 0.855931 0.059803 0.282572 0.029 Uiso 0.737(12) 1 calc R U P A 1
H52B H 0.805251 -0.029679 0.326012 0.029 Uiso 0.737(12) 1 calc R U P A 1
C149 C 1.1223(2) -0.03392(15) 0.34005(15) 0.0263(5) Uani 0.263(12) 1 d . . P A 2
H14A H 1.127013 -0.081600 0.378660 0.032 Uiso 0.263(12) 1 calc R U P A 2
H14B H 1.218985 0.002655 0.343886 0.032 Uiso 0.263(12) 1 calc R U P A 2
C150 C 1.0607(13) -0.0794(10) 0.2372(9) 0.028(3) Uani 0.263(12) 1 d . . P A 2
H15A H 1.091178 -0.038346 0.194608 0.033 Uiso 0.263(12) 1 calc R U P A 2
H15B H 1.092192 -0.140874 0.217546 0.033 Uiso 0.263(12) 1 calc R U P A 2
C151 C 0.9046(16) -0.0895(10) 0.2397(11) 0.032(3) Uani 0.263(12) 1 d . . P A 2
H15C H 0.870351 -0.142939 0.267611 0.038 Uiso 0.263(12) 1 calc R U P A 2
H15D H 0.852872 -0.097976 0.176782 0.038 Uiso 0.263(12) 1 calc R U P A 2
C152 C 0.8856(2) 0.00307(15) 0.30040(14) 0.0242(5) Uani 0.263(12) 1 d . . P A 2
H15E H 0.878740 0.051739 0.263159 0.029 Uiso 0.263(12) 1 calc R U P A 2
H15F H 0.798244 -0.004035 0.332210 0.029 Uiso 0.263(12) 1 calc R U P A 2
Cl1 Cl 0.75674(13) -0.00938(9) 0.90359(8) 0.0363(3) Uani 0.5 1 d D U P B -3
Cl2 Cl 0.9935(5) -0.1053(3) 0.9781(3) 0.0699(13) Uani 0.5 1 d D U P B -3
Cl3 Cl 1.0011(3) 0.0944(3) 1.0262(3) 0.0446(8) Uani 0.5 1 d D U P B -3
C53 C 0.8886(5) -0.0029(3) 0.9968(3) 0.0348(11) Uani 0.5 1 d D U P B -3
H53 H 0.836209 -0.008239 1.051830 0.042 Uiso 0.5 1 calc R U P B -3

loop_
_atom_site_aniso_label
_atom_site_aniso_U_11
_atom_site_aniso_U_22
_atom_site_aniso_U_33
_atom_site_aniso_U_23
_atom_site_aniso_U_13
_atom_site_aniso_U_12
S1 0.0173(2) 0.0224(3) 0.0199(2) 0.0076(2) 0.00287(19) 0.00030(19)
N1 0.0197(9) 0.0215(9) 0.0316(10) 0.0126(8) 0.0008(7) -0.0029(7)
C1 0.0159(10) 0.0241(11) 0.0257(10) 0.0131(9) 0.0002(8) -0.0006(8)
C2 0.0163(10) 0.0243(11) 0.0239(10) 0.0126(8) -0.0007(8) 0.0018(8)
C3 0.0169(10) 0.0287(12) 0.0270(11) 0.0141(9) 0.0046(8) 0.0025(8)
C4 0.0159(10) 0.0255(11) 0.0276(11) 0.0149(9) 0.0012(8) 0.0015(8)
C5 0.0166(10) 0.0283(12) 0.0337(12) 0.0183(10) 0.0050(9) 0.0003(8)
C6 0.0170(10) 0.0227(11) 0.0393(13) 0.0145(10) 0.0041(9) -0.0027(8)
C7 0.0166(10) 0.0209(10) 0.0300(11) 0.0129(9) -0.0005(8) 0.0012(8)
C8 0.0174(10) 0.0248(11) 0.0252(10) 0.0121(9) 0.0024(8) -0.0003(8)
C9 0.0148(10) 0.0248(11) 0.0275(11) 0.0131(9) 0.0006(8) -0.0016(8)
C10 0.0150(10) 0.0241(11) 0.0260(10) 0.0141(9) 0.0010(8) 0.0011(8)
C11 0.0155(10) 0.0294(11) 0.0218(10) 0.0109(9) -0.0012(8) 0.0003(8)
C12 0.0325(13) 0.0362(13) 0.0265(11) 0.0164(10) 0.0000(10) -0.0082(10)
C13 0.0535(17) 0.0526(17) 0.0182(11) 0.0114(11) 0.0037(11) -0.0179(13)
C14 0.0539(17) 0.0401(15) 0.0194(11) 0.0008(10) 0.0025(11) -0.0214(12)
C15 0.0224(11) 0.0327(12) 0.0210(10) 0.0077(9) -0.0016(8) -0.0069(9)
C16 0.0187(11) 0.0318(12) 0.0213(10) 0.0058(9) -0.0011(8) -0.0050(9)
C17 0.0334(13) 0.0370(13) 0.0227(11) 0.0015(10) 0.0027(10) -0.0099(10)
C18 0.0306(13) 0.0280(12) 0.0318(12) 0.0013(10) 0.0015(10) -0.0055(9)
C19 0.0207(11) 0.0236(11) 0.0312(12) 0.0097(9) -0.0011(9) -0.0028(8)
C20 0.0146(10) 0.0291(11) 0.0241(10) 0.0110(9) -0.0004(8) 0.0018(8)
C21 0.0140(10) 0.0231(10) 0.0203(10) 0.0053(8) -0.0016(8) -0.0001(8)
C22 0.0147(10) 0.0268(11) 0.0212(10) 0.0104(8) -0.0002(8) -0.0006(8)
C23 0.0246(12) 0.0238(12) 0.0411(13) 0.0110(10) 0.0006(10) -0.0075(9)
C24 0.0309(13) 0.0236(12) 0.0385(13) 0.0073(10) -0.0040(10) -0.0061(9)
C25 0.0324(13) 0.0246(12) 0.0341(12) 0.0067(10) -0.0038(10) -0.0014(9)
C26 0.0221(11) 0.0226(11) 0.0298(11) 0.0098(9) 0.0007(9) 0.0009(8)
S2 0.0189(3) 0.0206(3) 0.0214(2) 0.0018(2) 0.0001(2) -0.00152(19)
N2 0.0166(8) 0.0247(9) 0.0224(9) 0.0048(7) 0.0008(7) 0.0036(7)
C27 0.0150(10) 0.0318(12) 0.0212(10) 0.0093(9) -0.0002(8) -0.0009(8)
C28 0.0185(10) 0.0238(11) 0.0205(10) 0.0083(8) 0.0029(8) -0.0001(8)
C29 0.0179(10) 0.0254(11) 0.0209(10) 0.0090(8) 0.0023(8) 0.0010(8)
C30 0.0159(10) 0.0238(11) 0.0186(9) 0.0091(8) 0.0025(8) 0.0007(8)
C31 0.0155(10) 0.0254(11) 0.0226(10) 0.0099(8) 0.0018(8) 0.0025(8)
C32 0.0150(10) 0.0261(11) 0.0220(10) 0.0055(8) -0.0013(8) 0.0012(8)
C33 0.0197(10) 0.0211(10) 0.0198(10) 0.0062(8) 0.0021(8) 0.0005(8)
C34 0.0168(10) 0.0287(11) 0.0248(10) 0.0092(9) 0.0033(8) 0.0064(8)
C35 0.0146(10) 0.0325(12) 0.0211(10) 0.0088(9) 0.0006(8) 0.0022(8)
C36 0.0143(10) 0.0281(11) 0.0198(10) 0.0101(8) 0.0015(8) 0.0003(8)
C37 0.0196(10) 0.0219(11) 0.0211(10) 0.0090(8) -0.0013(8) -0.0012(8)
C38 0.0201(11) 0.0270(11) 0.0270(11) 0.0103(9) 0.0014(9) -0.0028(8)
C39 0.0211(11) 0.0248(11) 0.0343(12) 0.0123(10) -0.0046(9) -0.0073(9)
C40 0.0313(12) 0.0179(10) 0.0267(11) 0.0072(9) -0.0069(9) -0.0052(9)
C41 0.0264(11) 0.0173(10) 0.0212(10) 0.0078(8) -0.0023(8) -0.0010(8)
C42 0.0284(11) 0.0175(10) 0.0202(10) 0.0080(8) -0.0027(8) -0.0006(8)
C43 0.0393(14) 0.0181(11) 0.0241(11) 0.0053(9) -0.0027(10) 0.0008(9)
C44 0.0451(15) 0.0230(12) 0.0266(11) 0.0040(9) 0.0058(10) 0.0077(10)
C45 0.0373(13) 0.0273(12) 0.0273(11) 0.0095(9) 0.0073(10) 0.0084(10)
C46 0.0279(12) 0.0216(11) 0.0244(11) 0.0083(9) 0.0018(9) 0.0029(9)
C47 0.0282(11) 0.0170(10) 0.0192(10) 0.0075(8) -0.0010(8) 0.0024(8)
C48 0.0193(10) 0.0191(10) 0.0206(10) 0.0059(8) -0.0037(8) -0.0029(8)
C49 0.0230(11) 0.0288(12) 0.0285(11) 0.0057(9) 0.0035(9) 0.0090(9)
C50 0.0257(18) 0.025(2) 0.028(2) 0.0101(15) 0.0017(14) 0.0056(15)
C51 0.031(2) 0.029(3) 0.023(2) 0.0033(16) -0.0025(16) 0.0099(18)
C52 0.0205(11) 0.0270(11) 0.0241(11) 0.0047(9) -0.0019(8) 0.0042(8)
C149 0.0230(11) 0.0288(12) 0.0285(11) 0.0057(9) 0.0035(9) 0.0090(9)
C150 0.038(6) 0.019(6) 0.023(6) -0.007(4) -0.001(4) 0.010(5)
C151 0.041(7) 0.026(7) 0.027(7) 0.006(5) 0.001(5) 0.003(5)
C152 0.0205(11) 0.0270(11) 0.0241(11) 0.0047(9) -0.0019(8) 0.0042(8)
Cl1 0.0351(7) 0.0415(7) 0.0297(6) 0.0017(5) 0.0001(5) 0.0066(5)
Cl2 0.109(3) 0.0453(14) 0.0346(17) -0.0037(12) -0.0095(14) -0.0363(14)
Cl3 0.0335(11) 0.0611(19) 0.0397(16) 0.0099(12) 0.0041(10) 0.0093(12)
C53 0.037(3) 0.036(3) 0.030(2) 0.010(2) 0.001(2) 0.001(2)

loop_
_atom_type_symbol
_atom_type_description
_atom_type_scat_dispersion_real
_atom_type_scat_dispersion_imag
_atom_type_scat_source
C C 0.0033 0.0016 'International Tables Vol C Tables 4.2.6.8 and 6.1.1.4'
H H 0.0000 0.0000 'International Tables Vol C Tables 4.2.6.8 and 6.1.1.4'
Cl Cl 0.1484 0.1585 'International Tables Vol C Tables 4.2.6.8 and 6.1.1.4'
N N 0.0061 0.0033 'International Tables Vol C Tables 4.2.6.8 and 6.1.1.4'
S S 0.1246 0.1234 'International Tables Vol C Tables 4.2.6.8 and 6.1.1.4'

loop_
_geom_angle_atom_site_label_1
_geom_angle_atom_site_label_2
_geom_angle_atom_site_label_3
_geom_angle
_geom_angle_site_symmetry_1
_geom_angle_site_symmetry_3
_geom_angle_publ_flag
C21 S1 C22 91.45(10) . . ?
C7 N1 C23 123.74(18) . . ?
C7 N1 C26 124.73(17) . . ?
C26 N1 C23 111.53(17) . . ?
C2 C1 H1 125.5 . . ?
C10 C1 H1 125.5 . . ?
C10 C1 C2 108.98(18) . . ?
C1 C2 C3 107.88(19) . . ?
C1 C2 C11 128.68(18) . . ?
C3 C2 C11 123.36(19) . . ?
C2 C3 H3 125.5 . . ?
C4 C3 C2 108.92(18) . . ?
C4 C3 H3 125.5 . . ?
C3 C4 C5 125.32(19) . . ?
C3 C4 C10 107.56(18) . . ?
C5 C4 C10 127.1(2) . . ?
C4 C5 H5 114.7 . . ?
C6 C5 C4 130.7(2) . . ?
C6 C5 H5 114.7 . . ?
C5 C6 H6 115.1 . . ?
C5 C6 C7 129.88(19) . . ?
C7 C6 H6 115.1 . . ?
N1 C7 C6 117.44(18) . . ?
N1 C7 C8 117.40(19) . . ?
C6 C7 C8 125.2(2) . . ?
C7 C8 H8 115.1 . . ?
C9 C8 C7 129.9(2) . . ?
C9 C8 H8 115.1 . . ?
C8 C9 H9 114.4 . . ?
C8 C9 C10 131.26(19) . . ?
C10 C9 H9 114.4 . . ?
C1 C10 C4 106.64(18) . . ?
C9 C10 C1 127.44(18) . . ?
C9 C10 C4 125.86(19) . . ?
C12 C11 C2 119.49(19) . . ?
C12 C11 C22 115.7(2) . . ?
C22 C11 C2 124.77(18) . . ?
C11 C12 H12 118.8 . . ?
C13 C12 C11 122.4(2) . . ?
C13 C12 H12 118.8 . . ?
C12 C13 H13 119.5 . . ?
C14 C13 C12 121.0(2) . . ?
C14 C13 H13 119.5 . . ?
C13 C14 H14 120.4 . . ?
C13 C14 C15 119.1(2) . . ?
C15 C14 H14 120.4 . . ?
C14 C15 C16 127.8(2) . . ?
C14 C15 C22 119.6(2) . . ?
C22 C15 C16 112.64(18) . . ?
C17 C16 C15 129.1(2) . . ?
C17 C16 C21 119.1(2) . . ?
C21 C16 C15 111.77(19) . . ?
C16 C17 H17 120.1 . . ?
C18 C17 C16 119.9(2) . . ?
C18 C17 H17 120.1 . . ?
C17 C18 H18 119.8 . . ?
C17 C18 C19 120.5(2) . . ?
C19 C18 H18 119.8 . . ?
C18 C19 H19 119.6 . . ?
C20 C19 C18 120.9(2) . . ?
C20 C19 H19 119.6 . . ?
C19 C20 H20 120.8 . . ?
C19 C20 C21 118.3(2) . . ?
C21 C20 H20 120.8 . . ?
C16 C21 S1 112.40(15) . . ?
C20 C21 S1 126.25(16) . . ?
C20 C21 C16 121.30(19) . . ?
C11 C22 S1 126.03(16) . . ?
C15 C22 S1 111.68(15) . . ?
C15 C22 C11 122.20(18) . . ?
N1 C23 H23A 111.0 . . ?
N1 C23 H23B 111.0 . . ?
N1 C23 C24 103.66(18) . . ?
H23A C23 H23B 109.0 . . ?
C24 C23 H23A 111.0 . . ?
C24 C23 H23B 111.0 . . ?
C23 C24 H24A 111.0 . . ?
C23 C24 H24B 111.0 . . ?
H24A C24 H24B 109.0 . . ?
C25 C24 C23 103.69(18) . . ?
C25 C24 H24A 111.0 . . ?
C25 C24 H24B 111.0 . . ?
C24 C25 H25A 111.0 . . ?
C24 C25 H25B 111.0 . . ?
C24 C25 C26 103.58(18) . . ?
H25A C25 H25B 109.0 . . ?
C26 C25 H25A 111.0 . . ?
C26 C25 H25B 111.0 . . ?
N1 C26 C25 103.79(17) . . ?
N1 C26 H26A 111.0 . . ?
N1 C26 H26B 111.0 . . ?
C25 C26 H26A 111.0 . . ?
C25 C26 H26B 111.0 . . ?
H26A C26 H26B 109.0 . . ?
C47 S2 C48 91.93(10) . . ?
C33 N2 C49 124.74(17) . . ?
C33 N2 C52 123.91(17) . . ?
C33 N2 C149 124.74(17) . . ?
C33 N2 C152 123.91(17) . . ?
C49 N2 C52 111.19(16) . . ?
C149 N2 C152 111.19(16) . . ?
C28 C27 H27 125.4 . . ?
C36 C27 H27 125.4 . . ?
C36 C27 C28 109.21(18) . . ?
C27 C28 C29 107.94(18) . . ?
C27 C28 C37 124.79(18) . . ?
C29 C28 C37 127.26(19) . . ?
C28 C29 H29 125.6 . . ?
C30 C29 C28 108.79(18) . . ?
C30 C29 H29 125.6 . . ?
C29 C30 C36 107.18(17) . . ?
C31 C30 C29 126.18(19) . . ?
C31 C30 C36 126.64(19) . . ?
C30 C31 H31 114.6 . . ?
C32 C31 C30 130.84(19) . . ?
C32 C31 H31 114.6 . . ?
C31 C32 H32 114.9 . . ?
C31 C32 C33 130.17(19) . . ?
C33 C32 H32 114.9 . . ?
N2 C33 C32 117.55(18) . . ?
N2 C33 C34 117.58(18) . . ?
C32 C33 C34 124.87(19) . . ?
C33 C34 H34 115.1 . . ?
C35 C34 C33 129.9(2) . . ?
C35 C34 H34 115.1 . . ?
C34 C35 H35 114.4 . . ?
C34 C35 C36 131.16(19) . . ?
C36 C35 H35 114.4 . . ?
C27 C36 C30 106.88(18) . . ?
C27 C36 C35 126.81(19) . . ?
C35 C36 C30 126.28(18) . . ?
C38 C37 C28 120.67(19) . . ?
C38 C37 C48 115.81(19) . . ?
C48 C37 C28 123.51(18) . . ?
C37 C38 H38 118.8 . . ?
C39 C38 C37 122.4(2) . . ?
C39 C38 H38 118.8 . . ?
C38 C39 H39 119.6 . . ?
C40 C39 C38 120.8(2) . . ?
C40 C39 H39 119.6 . . ?
C39 C40 H40 120.4 . . ?
C39 C40 C41 119.2(2) . . ?
C41 C40 H40 120.4 . . ?
C40 C41 C42 128.27(19) . . ?
C40 C41 C48 119.2(2) . . ?
C48 C41 C42 112.50(18) . . ?
C43 C42 C41 129.5(2) . . ?
C43 C42 C47 118.6(2) . . ?
C47 C42 C41 111.87(18) . . ?
C42 C43 H43 120.1 . . ?
C44 C43 C42 119.7(2) . . ?
C44 C43 H43 120.1 . . ?
C43 C44 H44 119.5 . . ?
C43 C44 C45 120.9(2) . . ?
C45 C44 H44 119.5 . . ?
C44 C45 H45 119.7 . . ?
C46 C45 C44 120.7(2) . . ?
C46 C45 H45 119.7 . . ?
C45 C46 H46 120.7 . . ?
C45 C46 C47 118.6(2) . . ?
C47 C46 H46 120.7 . . ?
C42 C47 S2 112.14(16) . . ?
C46 C47 S2 126.37(16) . . ?
C46 C47 C42 121.5(2) . . ?
C37 C48 S2 125.83(15) . . ?
C37 C48 C41 122.53(18) . . ?
C41 C48 S2 111.55(16) . . ?
N2 C49 H49A 110.7 . . ?
N2 C49 H49B 110.7 . . ?
N2 C49 C50 105.1(2) . . ?
H49A C49 H49B 108.8 . . ?
C50 C49 H49A 110.7 . . ?
C50 C49 H49B 110.7 . . ?
C49 C50 H50A 111.5 . . ?
C49 C50 H50B 111.5 . . ?
C49 C50 C51 101.5(4) . . ?
H50A C50 H50B 109.3 . . ?
C51 C50 H50A 111.5 . . ?
C51 C50 H50B 111.5 . . ?
C50 C51 H51A 111.0 . . ?
C50 C51 H51B 111.0 . . ?
H51A C51 H51B 109.0 . . ?
C52 C51 C50 104.0(3) . . ?
C52 C51 H51A 111.0 . . ?
C52 C51 H51B 111.0 . . ?
N2 C52 C51 103.4(2) . . ?
N2 C52 H52A 111.1 . . ?
N2 C52 H52B 111.1 . . ?
C51 C52 H52A 111.1 . . ?
C51 C52 H52B 111.1 . . ?
H52A C52 H52B 109.0 . . ?
N2 C149 H14A 111.5 . . ?
N2 C149 H14B 111.5 . . ?
N2 C149 C150 101.3(4) . . ?
H14A C149 H14B 109.3 . . ?
C150 C149 H14A 111.5 . . ?
C150 C149 H14B 111.5 . . ?
C149 C150 H15A 111.1 . . ?
C149 C150 H15B 111.1 . . ?
H15A C150 H15B 109.1 . . ?
C151 C150 C149 103.3(10) . . ?
C151 C150 H15A 111.1 . . ?
C151 C150 H15B 111.1 . . ?
C150 C151 H15C 111.3 . . ?
C150 C151 H15D 111.3 . . ?
C150 C151 C152 102.6(10) . . ?
H15C C151 H15D 109.2 . . ?
C152 C151 H15C 111.3 . . ?
C152 C151 H15D 111.3 . . ?
N2 C152 C151 103.8(6) . . ?
N2 C152 H15E 111.0 . . ?
N2 C152 H15F 111.0 . . ?
C151 C152 H15E 111.0 . . ?
C151 C152 H15F 111.0 . . ?
H15E C152 H15F 109.0 . . ?
Cl1 C53 Cl2 112.0(3) . . ?
Cl1 C53 H53 106.4 . . ?
Cl2 C53 H53 106.4 . . ?
Cl3 C53 Cl1 115.9(3) . . ?
Cl3 C53 Cl2 109.2(3) . . ?
Cl3 C53 H53 106.4 . . ?

loop_
_geom_bond_atom_site_label_1
_geom_bond_atom_site_label_2
_geom_bond_distance
_geom_bond_site_symmetry_2
_geom_bond_publ_flag
S1 C21 1.752(2) . ?
S1 C22 1.755(2) . ?
N1 C7 1.351(3) . ?
N1 C23 1.475(3) . ?
N1 C26 1.466(3) . ?
C1 H1 0.9500 . ?
C1 C2 1.410(3) . ?
C1 C10 1.404(3) . ?
C2 C3 1.412(3) . ?
C2 C11 1.465(3) . ?
C3 H3 0.9500 . ?
C3 C4 1.392(3) . ?
C4 C5 1.409(3) . ?
C4 C10 1.459(3) . ?
C5 H5 0.9500 . ?
C5 C6 1.363(3) . ?
C6 H6 0.9500 . ?
C6 C7 1.426(3) . ?
C7 C8 1.432(3) . ?
C8 H8 0.9500 . ?
C8 C9 1.371(3) . ?
C9 H9 0.9500 . ?
C9 C10 1.395(3) . ?
C11 C12 1.401(3) . ?
C11 C22 1.409(3) . ?
C12 H12 0.9500 . ?
C12 C13 1.384(3) . ?
C13 H13 0.9500 . ?
C13 C14 1.380(3) . ?
C14 H14 0.9500 . ?
C14 C15 1.391(3) . ?
C15 C16 1.449(3) . ?
C15 C22 1.406(3) . ?
C16 C17 1.388(3) . ?
C16 C21 1.404(3) . ?
C17 H17 0.9500 . ?
C17 C18 1.381(3) . ?
C18 H18 0.9500 . ?
C18 C19 1.394(3) . ?
C19 H19 0.9500 . ?
C19 C20 1.382(3) . ?
C20 H20 0.9500 . ?
C20 C21 1.394(3) . ?
C23 H23A 0.9900 . ?
C23 H23B 0.9900 . ?
C23 C24 1.523(3) . ?
C24 H24A 0.9900 . ?
C24 H24B 0.9900 . ?
C24 C25 1.519(3) . ?
C25 H25A 0.9900 . ?
C25 H25B 0.9900 . ?
C25 C26 1.523(3) . ?
C26 H26A 0.9900 . ?
C26 H26B 0.9900 . ?
S2 C47 1.744(2) . ?
S2 C48 1.755(2) . ?
N2 C33 1.352(3) . ?
N2 C49 1.466(3) . ?
N2 C52 1.466(3) . ?
N2 C149 1.466(3) . ?
N2 C152 1.466(3) . ?
C27 H27 0.9500 . ?
C27 C28 1.409(3) . ?
C27 C36 1.397(3) . ?
C28 C29 1.413(3) . ?
C28 C37 1.466(3) . ?
C29 H29 0.9500 . ?
C29 C30 1.398(3) . ?
C30 C31 1.397(3) . ?
C30 C36 1.464(3) . ?
C31 H31 0.9500 . ?
C31 C32 1.379(3) . ?
C32 H32 0.9500 . ?
C32 C33 1.423(3) . ?
C33 C34 1.430(3) . ?
C34 H34 0.9500 . ?
C34 C35 1.375(3) . ?
C35 H35 0.9500 . ?
C35 C36 1.400(3) . ?
C37 C38 1.400(3) . ?
C37 C48 1.407(3) . ?
C38 H38 0.9500 . ?
C38 C39 1.390(3) . ?
C39 H39 0.9500 . ?
C39 C40 1.379(3) . ?
C40 H40 0.9500 . ?
C40 C41 1.399(3) . ?
C41 C42 1.451(3) . ?
C41 C48 1.407(3) . ?
C42 C43 1.401(3) . ?
C42 C47 1.410(3) . ?
C43 H43 0.9500 . ?
C43 C44 1.370(3) . ?
C44 H44 0.9500 . ?
C44 C45 1.397(3) . ?
C45 H45 0.9500 . ?
C45 C46 1.382(3) . ?
C46 H46 0.9500 . ?
C46 C47 1.386(3) . ?
C49 H49A 0.9900 . ?
C49 H49B 0.9900 . ?
C49 C50 1.525(4) . ?
C50 H50A 0.9900 . ?
C50 H50B 0.9900 . ?
C50 C51 1.539(7) . ?
C51 H51A 0.9900 . ?
C51 H51B 0.9900 . ?
C51 C52 1.523(5) . ?
C52 H52A 0.9900 . ?
C52 H52B 0.9900 . ?
C149 H14A 0.9900 . ?
C149 H14B 0.9900 . ?
C149 C150 1.567(11) . ?
C150 H15A 0.9900 . ?
C150 H15B 0.9900 . ?
C150 C151 1.47(2) . ?
C151 H15C 0.9900 . ?
C151 H15D 0.9900 . ?
C151 C152 1.524(14) . ?
C152 H15E 0.9900 . ?
C152 H15F 0.9900 . ?
Cl1 C53 1.754(5) . ?
Cl2 C53 1.902(6) . ?
Cl3 C53 1.631(6) . ?
C53 H53 1.0000 . ?

loop_
_geom_torsion_atom_site_label_1
_geom_torsion_atom_site_label_2
_geom_torsion_atom_site_label_3
_geom_torsion_atom_site_label_4
_geom_torsion
_geom_torsion_site_symmetry_1
_geom_torsion_site_symmetry_2
_geom_torsion_site_symmetry_3
_geom_torsion_site_symmetry_4
_geom_torsion_publ_flag
N1 C7 C8 C9 -179.0(2) . . . . ?
N1 C23 C24 C25 29.8(2) . . . . ?
C1 C2 C3 C4 0.1(2) . . . . ?
C1 C2 C11 C12 150.7(2) . . . . ?
C1 C2 C11 C22 -29.8(3) . . . . ?
C2 C1 C10 C4 -1.0(2) . . . . ?
C2 C1 C10 C9 176.28(19) . . . . ?
C2 C3 C4 C5 178.16(19) . . . . ?
C2 C3 C4 C10 -0.7(2) . . . . ?
C2 C11 C12 C13 179.4(2) . . . . ?
C2 C11 C22 S1 -3.3(3) . . . . ?
C2 C11 C22 C15 -179.46(19) . . . . ?
C3 C2 C11 C12 -25.5(3) . . . . ?
C3 C2 C11 C22 154.0(2) . . . . ?
C3 C4 C5 C6 179.7(2) . . . . ?
C3 C4 C10 C1 1.1(2) . . . . ?
C3 C4 C10 C9 -176.28(19) . . . . ?
C4 C5 C6 C7 -1.3(4) . . . . ?
C5 C4 C10 C1 -177.8(2) . . . . ?
C5 C4 C10 C9 4.8(3) . . . . ?
C5 C6 C7 N1 -178.9(2) . . . . ?
C5 C6 C7 C8 0.1(4) . . . . ?
C6 C7 C8 C9 2.0(4) . . . . ?
C7 N1 C23 C24 168.22(18) . . . . ?
C7 N1 C26 C25 168.60(19) . . . . ?
C7 C8 C9 C10 -0.2(4) . . . . ?
C8 C9 C10 C1 179.3(2) . . . . ?
C8 C9 C10 C4 -3.9(4) . . . . ?
C10 C1 C2 C3 0.6(2) . . . . ?
C10 C1 C2 C11 -176.07(19) . . . . ?
C10 C4 C5 C6 -1.6(4) . . . . ?
C11 C2 C3 C4 177.00(18) . . . . ?
C11 C12 C13 C14 0.2(4) . . . . ?
C12 C11 C22 S1 176.23(16) . . . . ?
C12 C11 C22 C15 0.0(3) . . . . ?
C12 C13 C14 C15 -0.1(4) . . . . ?
C13 C14 C15 C16 -179.1(2) . . . . ?
C13 C14 C15 C22 0.1(4) . . . . ?
C14 C15 C16 C17 -3.0(4) . . . . ?
C14 C15 C16 C21 177.9(2) . . . . ?
C14 C15 C22 S1 -176.72(19) . . . . ?
C14 C15 C22 C11 0.0(3) . . . . ?
C15 C16 C17 C18 -177.2(2) . . . . ?
C15 C16 C21 S1 -0.5(2) . . . . ?
C15 C16 C21 C20 177.12(18) . . . . ?
C16 C15 C22 S1 2.6(2) . . . . ?
C16 C15 C22 C11 179.25(18) . . . . ?
C16 C17 C18 C19 -0.4(4) . . . . ?
C17 C16 C21 S1 -179.67(17) . . . . ?
C17 C16 C21 C20 -2.1(3) . . . . ?
C17 C18 C19 C20 -0.9(3) . . . . ?
C18 C19 C20 C21 0.6(3) . . . . ?
C19 C20 C21 S1 178.09(16) . . . . ?
C19 C20 C21 C16 0.8(3) . . . . ?
C21 S1 C22 C11 -178.92(18) . . . . ?
C21 S1 C22 C15 -2.40(16) . . . . ?
C21 C16 C17 C18 1.8(3) . . . . ?
C22 S1 C21 C16 1.63(16) . . . . ?
C22 S1 C21 C20 -175.82(18) . . . . ?
C22 C11 C12 C13 -0.1(3) . . . . ?
C22 C15 C16 C17 177.7(2) . . . . ?
C22 C15 C16 C21 -1.4(3) . . . . ?
C23 N1 C7 C6 5.5(3) . . . . ?
C23 N1 C7 C8 -173.58(19) . . . . ?
C23 N1 C26 C25 -12.1(2) . . . . ?
C23 C24 C25 C26 -37.5(2) . . . . ?
C24 C25 C26 N1 30.4(2) . . . . ?
C26 N1 C7 C6 -175.36(18) . . . . ?
C26 N1 C7 C8 5.6(3) . . . . ?
C26 N1 C23 C24 -11.0(2) . . . . ?
N2 C33 C34 C35 175.6(2) . . . . ?
N2 C49 C50 C51 30.5(5) . . . . ?
N2 C149 C150 C151 -35.1(13) . . . . ?
C27 C28 C29 C30 -0.2(2) . . . . ?
C27 C28 C37 C38 28.9(3) . . . . ?
C27 C28 C37 C48 -149.5(2) . . . . ?
C28 C27 C36 C30 0.2(2) . . . . ?
C28 C27 C36 C35 -177.93(19) . . . . ?
C28 C29 C30 C31 179.50(19) . . . . ?
C28 C29 C30 C36 0.3(2) . . . . ?
C28 C37 C38 C39 -177.80(19) . . . . ?
C28 C37 C48 S2 0.2(3) . . . . ?
C28 C37 C48 C41 176.35(18) . . . . ?
C29 C28 C37 C38 -150.2(2) . . . . ?
C29 C28 C37 C48 31.4(3) . . . . ?
C29 C30 C31 C32 -179.6(2) . . . . ?
C29 C30 C36 C27 -0.3(2) . . . . ?
C29 C30 C36 C35 177.80(19) . . . . ?
C30 C31 C32 C33 -1.3(4) . . . . ?
C31 C30 C36 C27 -179.46(19) . . . . ?
C31 C30 C36 C35 -1.4(3) . . . . ?
C31 C32 C33 N2 -175.2(2) . . . . ?
C31 C32 C33 C34 4.5(4) . . . . ?
C32 C33 C34 C35 -4.1(4) . . . . ?
C33 N2 C49 C50 172.9(3) . . . . ?
C33 N2 C52 C51 162.9(3) . . . . ?
C33 N2 C149 C150 -161.6(7) . . . . ?
C33 N2 C152 C151 -173.0(7) . . . . ?
C33 C34 C35 C36 -0.2(4) . . . . ?
C34 C35 C36 C27 -179.2(2) . . . . ?
C34 C35 C36 C30 3.0(4) . . . . ?
C36 C27 C28 C29 0.0(2) . . . . ?
C36 C27 C28 C37 -179.20(18) . . . . ?
C36 C30 C31 C32 -0.6(3) . . . . ?
C37 C28 C29 C30 178.98(18) . . . . ?
C37 C38 C39 C40 0.6(3) . . . . ?
C38 C37 C48 S2 -178.24(15) . . . . ?
C38 C37 C48 C41 -2.1(3) . . . . ?
C38 C39 C40 C41 -0.5(3) . . . . ?
C39 C40 C41 C42 177.3(2) . . . . ?
C39 C40 C41 C48 -0.8(3) . . . . ?
C40 C41 C42 C43 0.6(4) . . . . ?
C40 C41 C42 C47 -178.1(2) . . . . ?
C40 C41 C48 S2 178.85(15) . . . . ?
C40 C41 C48 C37 2.2(3) . . . . ?
C41 C42 C43 C44 -179.3(2) . . . . ?
C41 C42 C47 S2 -0.7(2) . . . . ?
C41 C42 C47 C46 179.84(18) . . . . ?
C42 C41 C48 S2 0.5(2) . . . . ?
C42 C41 C48 C37 -176.16(18) . . . . ?
C42 C43 C44 C45 -0.1(3) . . . . ?
C43 C42 C47 S2 -179.45(15) . . . . ?
C43 C42 C47 C46 1.0(3) . . . . ?
C43 C44 C45 C46 0.7(3) . . . . ?
C44 C45 C46 C47 -0.3(3) . . . . ?
C45 C46 C47 S2 -179.95(16) . . . . ?
C45 C46 C47 C42 -0.5(3) . . . . ?
C47 S2 C48 C37 175.78(18) . . . . ?
C47 S2 C48 C41 -0.72(15) . . . . ?
C47 C42 C43 C44 -0.7(3) . . . . ?
C48 S2 C47 C42 0.79(16) . . . . ?
C48 S2 C47 C46 -179.73(19) . . . . ?
C48 C37 C38 C39 0.7(3) . . . . ?
C48 C41 C42 C43 178.7(2) . . . . ?
C48 C41 C42 C47 0.1(2) . . . . ?
C49 N2 C33 C32 178.91(19) . . . . ?
C49 N2 C33 C34 -0.8(3) . . . . ?
C49 N2 C52 C51 -12.7(3) . . . . ?
C49 C50 C51 C52 -38.4(5) . . . . ?
C50 C51 C52 N2 31.7(5) . . . . ?
C52 N2 C33 C32 3.9(3) . . . . ?
C52 N2 C33 C34 -175.76(18) . . . . ?
C52 N2 C49 C50 -11.6(3) . . . . ?
C149 N2 C33 C32 178.91(19) . . . . ?
C149 N2 C33 C34 -0.8(3) . . . . ?
C149 N2 C152 C151 11.4(7) . . . . ?
C149 C150 C151 C152 42.5(16) . . . . ?
C150 C151 C152 N2 -33.7(14) . . . . ?
C152 N2 C33 C32 3.9(3) . . . . ?
C152 N2 C33 C34 -175.76(18) . . . . ?
C152 N2 C149 C150 13.9(7) . . . . ?
